data_4069753
loop_
_publ_author_name
'Matas, Inmaculada'
'C\'ampora, Juan'
'Palma, Pilar'
'\'Alvarez, Eleuterio'

_publ_section_title
;
 Decomposition of Methylnickel(II) Amido, Alkoxo, and Alkyl Complexes by
 \b-Hydrogen Elimination: A Comparative Study&#x2020;
;
_journal_issue 22
_journal_name_full Organometallics
_journal_page_first 6515
_journal_paper_doi 10.1021/om900400s
_journal_volume 28
_journal_year 2009
_chemical_formula_moiety 'C23 H44 Ni P2'
_chemical_formula_sum 'C23 H44 Ni P2'
_chemical_formula_weight 441.23
_chemical_name_systematic
; 
 ? 
;
_space_group_IT_number 33
_symmetry_cell_setting orthorhombic
_symmetry_space_group_name_Hall 'P 2c -2n'
_symmetry_space_group_name_H-M 'P n a 21'
_atom_sites_solution_hydrogens geom
_atom_sites_solution_primary direct
_atom_sites_solution_secondary difmap
_audit_creation_method SHELXL-97
_cell_angle_alpha 90.00
_cell_angle_beta 90.00
_cell_angle_gamma 90.00
_cell_formula_units_Z 4
_cell_length_a 17.5114(13)
_cell_length_b 9.5310(6)
_cell_length_c 14.5532(8)
_cell_measurement_reflns_used 6560
_cell_measurement_temperature 173(2)
_cell_measurement_theta_max 30.17
_cell_measurement_theta_min 2.43
_cell_volume 2428.9(3)
_computing_cell_refinement 'SAINT+ v. 7.06 a (Bruker AXS, 2003)'
_computing_data_collection 'APEX-W2K-NT v. 1.0 (Bruker AXS, 2004)'
_computing_data_reduction 'SAINT+ v. 7.06 a (Bruker AXS, 2001)'
_computing_molecular_graphics 'XP, SHELXTL v. 6.10 (Bruker, 2000)'
_computing_publication_material 'XCIF, SHELXTL v. 6.12 (Bruker, 2001)'
_computing_structure_refinement 'SHELXL-97 (Sheldrick, 1997)'
_computing_structure_solution 'SHELXS-97 (Sheldrick, 1990)'
_diffrn_ambient_temperature 173(2)
_diffrn_detector_area_resol_mean 8.26
_diffrn_measured_fraction_theta_full 0.997
_diffrn_measured_fraction_theta_max 0.997
_diffrn_measurement_device_type
;
 Bruker-Nonius X8kappa APEX II CCD area detector'
;
_diffrn_measurement_method 'phi and omega scans with narrow frames'
_diffrn_radiation_monochromator graphite
_diffrn_radiation_source 'fine-focus sealed tube'
_diffrn_radiation_type MoK\a
_diffrn_radiation_wavelength 0.71073
_diffrn_reflns_av_R_equivalents 0.0494
_diffrn_reflns_av_sigmaI/netI 0.0634
_diffrn_reflns_limit_h_max 24
_diffrn_reflns_limit_h_min -25
_diffrn_reflns_limit_k_max 12
_diffrn_reflns_limit_k_min -13
_diffrn_reflns_limit_l_max 12
_diffrn_reflns_limit_l_min -20
_diffrn_reflns_number 21250
_diffrn_reflns_theta_full 30.56
_diffrn_reflns_theta_max 30.56
_diffrn_reflns_theta_min 2.33
_diffrn_standards_number 0
_exptl_absorpt_coefficient_mu 0.936
_exptl_absorpt_correction_T_max 0.8422
_exptl_absorpt_correction_T_min 0.6836
_exptl_absorpt_correction_type multi-scan
_exptl_absorpt_process_details
;
 SADABS: Area-Detector Absorption Correction. Bruker-AXS
 within v. 7.06 a (Bruker AXS, 2003).
;
_exptl_crystal_colour yellow
_exptl_crystal_density_diffrn 1.207
_exptl_crystal_density_method 'not measured'
_exptl_crystal_description prism
_exptl_crystal_F_000 960
_exptl_crystal_size_max 0.44
_exptl_crystal_size_mid 0.22
_exptl_crystal_size_min 0.19
_refine_diff_density_max 1.424
_refine_diff_density_min -1.483
_refine_diff_density_rms 0.149
_refine_ls_abs_structure_details 'Flack H D (1983), Acta Cryst. A39, 876-881'
_refine_ls_abs_structure_Flack -0.004(14)
_refine_ls_extinction_method none
_refine_ls_goodness_of_fit_ref 1.063
_refine_ls_hydrogen_treatment constr
_refine_ls_matrix_type full
_refine_ls_number_parameters 235
_refine_ls_number_reflns 6399
_refine_ls_number_restraints 1
_refine_ls_restrained_S_all 1.063
_refine_ls_R_factor_all 0.0622
_refine_ls_R_factor_gt 0.0484
_refine_ls_shift/su_max 0.000
_refine_ls_shift/su_mean 0.000
_refine_ls_structure_factor_coef Fsqd
_refine_ls_weighting_details 'calc w=1/[\s^2^(Fo^2^)+(0.0767P)^2^+0.0000P] where P=(Fo^2^+2Fc^2^)/3'
_refine_ls_weighting_scheme calc
_refine_ls_wR_factor_gt 0.1191
_refine_ls_wR_factor_ref 0.1314
_reflns_number_gt 5310
_reflns_number_total 6399
_reflns_threshold_expression >2sigma(I)
_cod_data_source_file om900400s_si_001.cif
_cod_data_source_block 5'
_cod_depositor_comments
;
The following automatic conversions were performed:

'_symmetry_cell_setting' value 'Orthorhombic' changed to
'orthorhombic' according to
/home/saulius/struct/CIF-dictionaries/cif_core.dic dictionary named
'cif_core.dic' version 2.4.2 from 2011-04-26.

Automatic conversion script
Id: cif_fix_values 1715 2011-07-08 13:25:40Z adriana 
;
_cod_original_sg_symbol_H-M Pna2(1)
_cod_database_code 4069753

loop_
_symmetry_equiv_pos_as_xyz
'x, y, z'
'-x, -y, z+1/2'
'x+1/2, -y+1/2, z'
'-x+1/2, y+1/2, z+1/2'

loop_
_atom_site_label
_atom_site_type_symbol
_atom_site_fract_x
_atom_site_fract_y
_atom_site_fract_z
_atom_site_U_iso_or_equiv
_atom_site_adp_type
_atom_site_occupancy
_atom_site_symmetry_multiplicity
_atom_site_calc_flag
_atom_site_refinement_flags
Ni1 Ni 0.108360(19) 0.96069(3) 0.46089(3) 0.02538(10) Uani 1 1 d .
P1 P 0.11715(4) 0.80640(8) 0.34826(6) 0.02516(16) Uani 1 1 d .
P2 P 0.14656(4) 0.79879(8) 0.55474(6) 0.02542(16) Uani 1 1 d .
C1 C 0.15454(19) 0.6374(3) 0.3937(3) 0.0328(7) Uani 1 1 d .
H1A H 0.1280 0.5586 0.3629 0.039 Uiso 1 1 d R
H1B H 0.2097 0.6299 0.3795 0.039 Uiso 1 1 d R
C2 C 0.1430(2) 0.6255(3) 0.4978(2) 0.0305(7) Uani 1 1 d .
H2A H 0.1831 0.5643 0.5239 0.037 Uiso 1 1 d R
H2B H 0.0929 0.5812 0.5102 0.037 Uiso 1 1 d R
C3 C 0.02390(18) 0.7585(3) 0.2972(2) 0.0315(7) Uani 1 1 d .
H3 H 0.0014 0.8466 0.2714 0.038 Uiso 1 1 d R
C4 C -0.03007(19) 0.7081(4) 0.3723(3) 0.0401(8) Uani 1 1 d .
H4A H -0.0816 0.6976 0.3469 0.060 Uiso 1 1 d R
H4B H -0.0310 0.7767 0.4225 0.060 Uiso 1 1 d R
H4C H -0.0124 0.6174 0.3959 0.060 Uiso 1 1 d R
C5 C 0.0270(2) 0.6513(4) 0.2182(3) 0.0438(9) Uani 1 1 d .
H5A H 0.0463 0.5615 0.2414 0.066 Uiso 1 1 d R
H5B H 0.0609 0.6861 0.1698 0.066 Uiso 1 1 d R
H5C H -0.0245 0.6379 0.1931 0.066 Uiso 1 1 d R
C6 C 0.1785(2) 0.8305(4) 0.2448(3) 0.0373(7) Uani 1 1 d .
H6 H 0.1788 0.7393 0.2108 0.045 Uiso 1 1 d R
C7 C 0.2610(2) 0.8621(6) 0.2719(4) 0.0626(13) Uani 1 1 d .
H7A H 0.2924 0.8706 0.2165 0.094 Uiso 1 1 d R
H7B H 0.2807 0.7857 0.3103 0.094 Uiso 1 1 d R
H7C H 0.2627 0.9503 0.3065 0.094 Uiso 1 1 d R
C8 C 0.1486(3) 0.9413(4) 0.1793(3) 0.0461(9) Uani 1 1 d .
H8A H 0.1499 1.0332 0.2095 0.069 Uiso 1 1 d R
H8B H 0.0959 0.9188 0.1621 0.069 Uiso 1 1 d R
H8C H 0.1806 0.9437 0.1241 0.069 Uiso 1 1 d R
C9 C 0.08724(19) 0.7733(3) 0.6588(2) 0.0329(7) Uani 1 1 d .
H9 H 0.0926 0.8599 0.6971 0.039 Uiso 1 1 d R
C10 C 0.0029(2) 0.7603(5) 0.6333(3) 0.0454(9) Uani 1 1 d .
H10A H -0.0052 0.6733 0.5987 0.068 Uiso 1 1 d R
H10B H -0.0121 0.8407 0.5953 0.068 Uiso 1 1 d R
H10C H -0.0282 0.7586 0.6893 0.068 Uiso 1 1 d R
C11 C 0.1130(2) 0.6493(4) 0.7181(3) 0.0438(9) Uani 1 1 d .
H11A H 0.0763 0.6351 0.7681 0.066 Uiso 1 1 d R
H11B H 0.1635 0.6692 0.7440 0.066 Uiso 1 1 d R
H11C H 0.1157 0.5643 0.6803 0.066 Uiso 1 1 d R
C12 C 0.24520(19) 0.8029(4) 0.6005(3) 0.0364(8) Uani 1 1 d .
H12 H 0.2520 0.7170 0.6392 0.044 Uiso 1 1 d R
C13 C 0.2602(2) 0.9292(4) 0.6617(3) 0.0504(10) Uani 1 1 d .
H13A H 0.3119 0.9230 0.6871 0.076 Uiso 1 1 d R
H13B H 0.2230 0.9304 0.7121 0.076 Uiso 1 1 d R
H13C H 0.2553 1.0155 0.6256 0.076 Uiso 1 1 d R
C14 C 0.3036(2) 0.7957(5) 0.5239(3) 0.0521(10) Uani 1 1 d .
H14A H 0.2947 0.8724 0.4804 0.078 Uiso 1 1 d R
H14B H 0.2989 0.7056 0.4919 0.078 Uiso 1 1 d R
H14C H 0.3551 0.8043 0.5498 0.078 Uiso 1 1 d R
C15 C 0.0968(2) 1.0907(4) 0.5667(3) 0.0455(9) Uani 1 1 d .
H15A H 0.1215 1.1803 0.5523 0.068 Uiso 1 1 d R
H15B H 0.1208 1.0495 0.6212 0.068 Uiso 1 1 d R
H15C H 0.0424 1.1066 0.5788 0.068 Uiso 1 1 d R
C16 C 0.06582(19) 1.1139(3) 0.3775(2) 0.0318(7) Uani 1 1 d .
H16 H 0.0570 1.0693 0.3163 0.038 Uiso 1 1 d R
C17 C 0.1279(2) 1.2258(4) 0.3629(3) 0.0404(8) Uani 1 1 d .
H17A H 0.1083 1.2995 0.3222 0.061 Uiso 1 1 d R
H17B H 0.1730 1.1824 0.3350 0.061 Uiso 1 1 d R
H17C H 0.1418 1.2669 0.4223 0.061 Uiso 1 1 d R
C18 C -0.00937(19) 1.1700(3) 0.4080(2) 0.0330(7) Uani 1 1 d .
C19 C -0.0767(2) 1.0929(4) 0.3946(3) 0.0388(7) Uani 1 1 d .
H19 H -0.0734 1.0034 0.3661 0.047 Uiso 1 1 d R
C20 C -0.1480(2) 1.1423(4) 0.4212(3) 0.0450(9) Uani 1 1 d .
H20 H -0.1923 1.0872 0.4101 0.054 Uiso 1 1 d R
C21 C -0.1548(2) 1.2736(4) 0.4646(3) 0.0457(8) Uani 1 1 d .
H21 H -0.2033 1.3084 0.4833 0.055 Uiso 1 1 d R
C22 C -0.0898(2) 1.3496(4) 0.4792(3) 0.0447(9) Uani 1 1 d .
H22 H -0.0936 1.4386 0.5082 0.054 Uiso 1 1 d R
C23 C -0.0184(2) 1.3009(3) 0.4529(3) 0.0398(8) Uani 1 1 d .
H23 H 0.0254 1.3566 0.4653 0.048 Uiso 1 1 d R

loop_
_atom_site_aniso_label
_atom_site_aniso_U_11
_atom_site_aniso_U_22
_atom_site_aniso_U_33
_atom_site_aniso_U_23
_atom_site_aniso_U_13
_atom_site_aniso_U_12
Ni1 0.03270(18) 0.01667(15) 0.0268(2) -0.00110(16) -0.00299(17) 0.00153(13)
P1 0.0305(3) 0.0177(3) 0.0273(4) -0.0012(3) 0.0023(3) -0.0023(3)
P2 0.0292(3) 0.0191(3) 0.0280(4) 0.0006(3) -0.0022(3) 0.0002(3)
C1 0.0387(16) 0.0252(15) 0.0347(19) -0.0056(13) 0.0000(13) 0.0051(12)
C2 0.0417(18) 0.0179(13) 0.0318(17) -0.0005(11) 0.0027(13) 0.0007(12)
C3 0.0338(15) 0.0296(15) 0.0311(17) -0.0021(13) -0.0028(13) -0.0055(12)
C4 0.0321(15) 0.0454(19) 0.043(2) 0.0021(16) 0.0019(14) -0.0055(14)
C5 0.054(2) 0.0388(18) 0.039(2) -0.0094(16) -0.0082(16) -0.0103(16)
C6 0.0439(17) 0.0365(16) 0.0314(18) -0.0017(14) 0.0097(14) -0.0052(14)
C7 0.043(2) 0.076(3) 0.068(3) 0.016(3) 0.013(2) -0.014(2)
C8 0.067(3) 0.0414(19) 0.030(2) 0.0025(15) 0.0110(17) -0.0086(18)
C9 0.0409(16) 0.0285(15) 0.0292(17) -0.0028(13) 0.0024(13) -0.0030(13)
C10 0.0371(17) 0.060(2) 0.039(2) -0.0039(19) 0.0095(15) -0.0017(16)
C11 0.065(3) 0.0368(19) 0.029(2) 0.0067(15) 0.0001(15) -0.0056(16)
C12 0.0316(15) 0.0339(16) 0.044(2) 0.0034(15) -0.0089(14) 0.0002(13)
C13 0.047(2) 0.052(2) 0.052(3) -0.006(2) -0.0155(18) -0.0074(18)
C14 0.0308(17) 0.065(3) 0.061(3) -0.003(2) -0.0039(17) -0.0029(17)
C15 0.073(2) 0.0269(16) 0.036(2) -0.0083(15) -0.0068(18) 0.0136(16)
C16 0.0413(16) 0.0227(14) 0.0314(16) 0.0009(12) -0.0046(12) 0.0026(12)
C17 0.0512(19) 0.0289(15) 0.041(2) 0.0014(14) 0.0006(17) -0.0069(14)
C18 0.0448(17) 0.0276(15) 0.0267(16) 0.0029(12) -0.0067(13) 0.0041(13)
C19 0.0462(18) 0.0304(16) 0.040(2) 0.0019(14) -0.0042(15) 0.0007(14)
C20 0.044(2) 0.046(2) 0.045(2) 0.0026(17) 0.0019(17) 0.0009(16)
C21 0.053(2) 0.0471(18) 0.037(2) 0.0028(19) 0.0037(18) 0.0131(15)
C22 0.065(2) 0.0361(18) 0.033(2) -0.0030(15) -0.0037(16) 0.0166(17)
C23 0.0525(19) 0.0267(14) 0.040(2) -0.0003(17) -0.0097(17) 0.0073(13)

loop_
_atom_type_symbol
_atom_type_description
_atom_type_scat_dispersion_real
_atom_type_scat_dispersion_imag
_atom_type_scat_source
C C 0.0033 0.0016 'International Tables Vol C Tables 4.2.6.8 and 6.1.1.4'
H H 0.0000 0.0000 'International Tables Vol C Tables 4.2.6.8 and 6.1.1.4'
P P 0.1023 0.0942 'International Tables Vol C Tables 4.2.6.8 and 6.1.1.4'
Ni Ni 0.3393 1.1124 'International Tables Vol C Tables 4.2.6.8 and 6.1.1.4'

loop_
_geom_angle_atom_site_label_1
_geom_angle_atom_site_label_2
_geom_angle_atom_site_label_3
_geom_angle
C15 Ni1 C16 88.70(16)
C15 Ni1 P2 89.25(12)
C16 Ni1 P2 176.17(10)
C15 Ni1 P1 176.43(13)
C16 Ni1 P1 93.49(10)
P2 Ni1 P1 88.40(3)
C3 P1 C1 103.86(15)
C3 P1 C6 102.39(16)
C1 P1 C6 101.01(16)
C3 P1 Ni1 113.62(11)
C1 P1 Ni1 109.71(12)
C6 P1 Ni1 123.93(11)
C2 P2 C12 102.24(16)
C2 P2 C9 103.33(15)
C12 P2 C9 103.39(16)
C2 P2 Ni1 110.05(12)
C12 P2 Ni1 119.99(11)
C9 P2 Ni1 115.83(11)
C2 C1 P1 111.6(2)
C2 C1 H1A 109.2
P1 C1 H1A 109.3
C2 C1 H1B 109.3
P1 C1 H1B 109.3
H1A C1 H1B 107.9
C1 C2 P2 111.9(2)
C1 C2 H2A 109.2
P2 C2 H2A 109.2
C1 C2 H2B 109.3
P2 C2 H2B 109.2
H2A C2 H2B 107.9
C4 C3 C5 110.4(3)
C4 C3 P1 109.7(2)
C5 C3 P1 115.6(3)
C4 C3 H3 106.9
C5 C3 H3 106.9
P1 C3 H3 106.9
C3 C4 H4A 109.4
C3 C4 H4B 109.5
H4A C4 H4B 109.5
C3 C4 H4C 109.5
H4A C4 H4C 109.5
H4B C4 H4C 109.5
C3 C5 H5A 109.5
C3 C5 H5B 109.5
H5A C5 H5B 109.5
C3 C5 H5C 109.4
H5A C5 H5C 109.5
H5B C5 H5C 109.5
C8 C6 C7 110.6(3)
C8 C6 P1 113.2(3)
C7 C6 P1 111.1(3)
C8 C6 H6 107.2
C7 C6 H6 107.1
P1 C6 H6 107.2
C6 C7 H7A 109.6
C6 C7 H7B 109.5
H7A C7 H7B 109.5
C6 C7 H7C 109.4
H7A C7 H7C 109.5
H7B C7 H7C 109.5
C6 C8 H8A 109.5
C6 C8 H8B 109.5
H8A C8 H8B 109.5
C6 C8 H8C 109.5
H8A C8 H8C 109.5
H8B C8 H8C 109.5
C10 C9 C11 111.1(3)
C10 C9 P2 110.7(3)
C11 C9 P2 113.4(2)
C10 C9 H9 107.0
C11 C9 H9 107.2
P2 C9 H9 107.1
C9 C10 H10A 109.5
C9 C10 H10B 109.4
H10A C10 H10B 109.5
C9 C10 H10C 109.5
H10A C10 H10C 109.5
H10B C10 H10C 109.5
C9 C11 H11A 109.4
C9 C11 H11B 109.4
H11A C11 H11B 109.5
C9 C11 H11C 109.6
H11A C11 H11C 109.5
H11B C11 H11C 109.5
C14 C12 C13 110.5(3)
C14 C12 P2 111.4(3)
C13 C12 P2 112.9(2)
C14 C12 H12 107.2
C13 C12 H12 107.3
P2 C12 H12 107.3
C12 C13 H13A 109.4
C12 C13 H13B 109.4
H13A C13 H13B 109.5
C12 C13 H13C 109.6
H13A C13 H13C 109.5
H13B C13 H13C 109.5
C12 C14 H14A 109.5
C12 C14 H14B 109.4
H14A C14 H14B 109.5
C12 C14 H14C 109.5
H14A C14 H14C 109.5
H14B C14 H14C 109.5
Ni1 C15 H15A 109.4
Ni1 C15 H15B 109.5
H15A C15 H15B 109.5
Ni1 C15 H15C 109.5
H15A C15 H15C 109.5
H15B C15 H15C 109.5
C18 C16 C17 114.6(3)
C18 C16 Ni1 113.8(2)
C17 C16 Ni1 108.7(2)
C18 C16 H16 106.3
C17 C16 H16 106.3
Ni1 C16 H16 106.4
C16 C17 H17A 109.5
C16 C17 H17B 109.5
H17A C17 H17B 109.5
C16 C17 H17C 109.4
H17A C17 H17C 109.5
H17B C17 H17C 109.5
C19 C18 C23 115.6(3)
C19 C18 C16 120.9(3)
C23 C18 C16 123.5(3)
C20 C19 C18 122.6(3)
C20 C19 H19 118.7
C18 C19 H19 118.7
C19 C20 C21 120.2(4)
C19 C20 H20 119.9
C21 C20 H20 119.9
C22 C21 C20 118.1(3)
C22 C21 H21 121.0
C20 C21 H21 121.0
C21 C22 C23 122.0(3)
C21 C22 H22 119.0
C23 C22 H22 119.0
C22 C23 C18 121.5(3)
C22 C23 H23 119.2
C18 C23 H23 119.3

loop_
_geom_bond_atom_site_label_1
_geom_bond_atom_site_label_2
_geom_bond_distance
Ni1 C15 1.987(4)
Ni1 C16 2.039(3)
Ni1 P2 2.1666(9)
Ni1 P1 2.2075(9)
P1 C3 1.851(3)
P1 C1 1.860(3)
P1 C6 1.864(3)
P2 C2 1.849(3)
P2 C12 1.852(3)
P2 C9 1.853(4)
C1 C2 1.532(5)
C1 H1A 0.9900
C1 H1B 0.9900
C2 H2A 0.9900
C2 H2B 0.9900
C3 C4 1.523(5)
C3 C5 1.540(5)
C3 H3 1.0000
C4 H4A 0.9800
C4 H4B 0.9800
C4 H4C 0.9800
C5 H5A 0.9800
C5 H5B 0.9800
C5 H5C 0.9800
C6 C8 1.516(5)
C6 C7 1.528(6)
C6 H6 1.0000
C7 H7A 0.9800
C7 H7B 0.9800
C7 H7C 0.9800
C8 H8A 0.9800
C8 H8B 0.9800
C8 H8C 0.9800
C9 C10 1.529(5)
C9 C11 1.532(5)
C9 H9 1.0000
C10 H10A 0.9800
C10 H10B 0.9800
C10 H10C 0.9800
C11 H11A 0.9800
C11 H11B 0.9800
C11 H11C 0.9800
C12 C14 1.515(6)
C12 C13 1.521(5)
C12 H12 1.0000
C13 H13A 0.9800
C13 H13B 0.9800
C13 H13C 0.9800
C14 H14A 0.9800
C14 H14B 0.9800
C14 H14C 0.9800
C15 H15A 0.9800
C15 H15B 0.9800
C15 H15C 0.9800
C16 C18 1.489(5)
C16 C17 1.537(5)
C16 H16 1.0000
C17 H17A 0.9800
C17 H17B 0.9800
C17 H17C 0.9800
C18 C19 1.404(5)
C18 C23 1.417(5)
C19 C20 1.389(5)
C19 H19 0.9500
C20 C21 1.407(6)
C20 H20 0.9500
C21 C22 1.366(6)
C21 H21 0.9500
C22 C23 1.387(5)
C22 H22 0.9500
C23 H23 0.9500

loop_
_geom_torsion_atom_site_label_1
_geom_torsion_atom_site_label_2
_geom_torsion_atom_site_label_3
_geom_torsion_atom_site_label_4
_geom_torsion
C16 Ni1 P1 C3 -63.46(15)
P2 Ni1 P1 C3 113.20(12)
C16 Ni1 P1 C1 -179.21(15)
P2 Ni1 P1 C1 -2.55(12)
C16 Ni1 P1 C6 61.74(17)
P2 Ni1 P1 C6 -121.60(15)
C15 Ni1 P2 C2 164.60(18)
P1 Ni1 P2 C2 -12.70(13)
C15 Ni1 P2 C12 -77.29(19)
P1 Ni1 P2 C12 105.40(14)
C15 Ni1 P2 C9 47.91(18)
P1 Ni1 P2 C9 -129.39(12)
C3 P1 C1 C2 -101.1(3)
C6 P1 C1 C2 153.1(2)
Ni1 P1 C1 C2 20.7(3)
P1 C1 C2 P2 -31.0(3)
C12 P2 C2 C1 -99.6(3)
C9 P2 C2 C1 153.2(3)
Ni1 P2 C2 C1 29.0(3)
C1 P1 C3 C4 64.7(3)
C6 P1 C3 C4 169.5(2)
Ni1 P1 C3 C4 -54.5(3)
C1 P1 C3 C5 -60.9(3)
C6 P1 C3 C5 43.9(3)
Ni1 P1 C3 C5 179.9(2)
C3 P1 C6 C8 58.5(3)
C1 P1 C6 C8 165.5(3)
Ni1 P1 C6 C8 -71.5(3)
C3 P1 C6 C7 -176.4(3)
C1 P1 C6 C7 -69.4(3)
Ni1 P1 C6 C7 53.7(3)
C2 P2 C9 C10 -71.0(3)
C12 P2 C9 C10 -177.3(3)
Ni1 P2 C9 C10 49.4(3)
C2 P2 C9 C11 54.6(3)
C12 P2 C9 C11 -51.7(3)
Ni1 P2 C9 C11 175.0(2)
C2 P2 C12 C14 62.2(3)
C9 P2 C12 C14 169.3(3)
Ni1 P2 C12 C14 -59.8(3)
C2 P2 C12 C13 -172.8(3)
C9 P2 C12 C13 -65.7(3)
Ni1 P2 C12 C13 65.1(3)
C15 Ni1 C16 C18 -54.2(3)
P1 Ni1 C16 C18 123.0(2)
C15 Ni1 C16 C17 74.9(3)
P1 Ni1 C16 C17 -107.9(2)
C17 C16 C18 C19 158.2(3)
Ni1 C16 C18 C19 -75.8(4)
C17 C16 C18 C23 -22.9(5)
Ni1 C16 C18 C23 103.2(3)
C23 C18 C19 C20 1.6(5)
C16 C18 C19 C20 -179.3(3)
C18 C19 C20 C21 -0.9(6)
C19 C20 C21 C22 0.2(6)
C20 C21 C22 C23 -0.2(6)
C21 C22 C23 C18 1.0(6)
C19 C18 C23 C22 -1.6(5)
C16 C18 C23 C22 179.3(3)
